data_1540198
loop_
_publ_author_name
'Kalinin, V.P.'

_publ_section_title
;
 The crystal structure of Zr2 N D1.54
;
_journal_name_full 'Ukrains'kii Fizichnii Zhurnal (Ukrainian Edition)'
_journal_page_first 842
_journal_page_last 844
_journal_volume 15
_journal_year 1970
_chemical_formula_sum 'D3 N2 Zr4'
_chemical_name_systematic 'Zr4 D3 N2'
_space_group_IT_number 194
_symmetry_space_group_name_Hall '-P 6c 2c'
_symmetry_space_group_name_H-M 'P 63/m m c'
_cell_angle_alpha 90
_cell_angle_beta 90
_cell_angle_gamma 120
_cell_formula_units_Z 1
_cell_length_a 3.278
_cell_length_b 3.278
_cell_length_c 5.41
_cell_volume 50.344
_citation_journal_id_ASTM UFZHAT
_cod_data_source_file Kalinin_UFZHAT_1970_410.cif
_cod_data_source_block D3N2Zr4
_cod_original_cell_volume 50.34378
_cod_database_code 1540198

loop_
_symmetry_equiv_pos_as_xyz
x,y,z
x-y,x,z+1/2
-y,x-y,z
-x,-y,z+1/2
-x+y,-x,z
y,-x+y,z+1/2
-y,-x,-z+1/2
x-y,-y,-z
x,x-y,-z+1/2
y,x,-z
-x+y,y,-z+1/2
-x,-x+y,-z
-x,-y,-z
-x+y,-x,-z-1/2
y,-x+y,-z
x,y,-z-1/2
x-y,x,-z
-y,x-y,-z-1/2
y,x,z-1/2
-x+y,y,z
-x,-x+y,z-1/2
-y,-x,z
x-y,-y,z-1/2
x,x-y,z

loop_
_atom_site_label
_atom_site_type_symbol
_atom_site_fract_x
_atom_site_fract_y
_atom_site_fract_z
_atom_site_occupancy
_atom_site_U_iso_or_equiv
N1 N 0 0 0 1 0.0
Zr1 Zr 0.3333 0.6667 0.239 1 0.0
D1 D 0.3333 0.6667 0.625 0.77 0.0
